data_1515006
loop_
_publ_author_name
'Velian, Alexandra'
'Cummins, Christopher C.'

_publ_section_title
;
 Synthesis of a diniobium tetraphosphorus complex by a 2(3&#x2212;1)
 process
;
_journal_issue 4
_journal_name_full 'Chemical Science'
_journal_page_first 1003
_journal_paper_doi 10.1039/c2sc00931e
_journal_volume 3
_journal_year 2012
_chemical_formula_sum 'C72 H102 Nb2 O6 P4'
_chemical_formula_weight 1373.24
_chemical_name_systematic
;
?
;
_space_group_IT_number 14
_symmetry_cell_setting monoclinic
_symmetry_space_group_name_Hall '-P 2ybc'
_symmetry_space_group_name_H-M 'P 1 21/c 1'
_atom_sites_solution_hydrogens geom
_atom_sites_solution_primary direct
_atom_sites_solution_secondary difmap
_audit_creation_method SHELXL-97
_cell_angle_alpha 90.00
_cell_angle_beta 99.909(3)
_cell_angle_gamma 90.00
_cell_formula_units_Z 4
_cell_length_a 18.9443(9)
_cell_length_b 21.5650(11)
_cell_length_c 17.9908(9)
_cell_measurement_reflns_used 9965
_cell_measurement_temperature 100(2)
_cell_measurement_theta_max 69.00
_cell_measurement_theta_min 3.23
_cell_volume 7240.2(6)
_computing_cell_refinement 'SAINT 7.46A (Bruker-AXS, 2010)'
_computing_data_collection 'APEX2 v2010.7.0 (Bruker-AXS, 2010)'
_computing_data_reduction 'SAINT 7.46A (Bruker-AXS, 2010)'
_computing_molecular_graphics 'Bruker SHELXTL'
_computing_publication_material 'Bruker SHELXTL'
_computing_structure_refinement 'SHELXL-97 (Sheldrick, 2008)'
_computing_structure_solution 'SHELXS-97 (Sheldrick, 2008)'
_diffrn_ambient_temperature 100(2)
_diffrn_detector_area_resol_mean 8.3
_diffrn_measured_fraction_theta_full 0.990
_diffrn_measured_fraction_theta_max 0.990
_diffrn_measurement_device_type 'Bruker Smart APEX2 CCD'
_diffrn_measurement_method '\f and \w scans'
_diffrn_radiation_monochromator graphite
_diffrn_radiation_source 'fine-focus sealed tube'
_diffrn_radiation_type CuK\a
_diffrn_radiation_wavelength 1.54178
_diffrn_reflns_av_R_equivalents 0.0394
_diffrn_reflns_av_sigmaI/netI 0.0265
_diffrn_reflns_limit_h_max 22
_diffrn_reflns_limit_h_min -22
_diffrn_reflns_limit_k_max 25
_diffrn_reflns_limit_k_min -24
_diffrn_reflns_limit_l_max 21
_diffrn_reflns_limit_l_min -21
_diffrn_reflns_number 69443
_diffrn_reflns_theta_full 66.59
_diffrn_reflns_theta_max 66.59
_diffrn_reflns_theta_min 3.23
_exptl_absorpt_coefficient_mu 3.784
_exptl_absorpt_correction_T_max 0.8334
_exptl_absorpt_correction_T_min 0.7035
_exptl_absorpt_correction_type multi-scan
_exptl_absorpt_process_details 'SADABS (Sheldrick, 2009)'
_exptl_crystal_colour red
_exptl_crystal_density_diffrn 1.260
_exptl_crystal_density_method 'not measured'
_exptl_crystal_description plate
_exptl_crystal_F_000 2896
_exptl_crystal_size_max 0.10
_exptl_crystal_size_mid 0.10
_exptl_crystal_size_min 0.05
_refine_diff_density_max 1.702
_refine_diff_density_min -0.386
_refine_diff_density_rms 0.093
_refine_ls_extinction_method none
_refine_ls_goodness_of_fit_ref 1.059
_refine_ls_hydrogen_treatment constr
_refine_ls_matrix_type full
_refine_ls_number_parameters 856
_refine_ls_number_reflns 12663
_refine_ls_number_restraints 65
_refine_ls_restrained_S_all 1.057
_refine_ls_R_factor_all 0.0444
_refine_ls_R_factor_gt 0.0368
_refine_ls_shift/su_max 0.005
_refine_ls_shift/su_mean 0.000
_refine_ls_structure_factor_coef Fsqd
_refine_ls_weighting_details 'calc w=1/[\s^2^(Fo^2^)+(0.0606P)^2^+2.5529P] where P=(Fo^2^+2Fc^2^)/3'
_refine_ls_weighting_scheme calc
_refine_ls_wR_factor_gt 0.0910
_refine_ls_wR_factor_ref 0.0968
_reflns_number_gt 10890
_reflns_number_total 12663
_reflns_threshold_expression >2sigma(I)
_cod_data_source_file c2sc00931e.txt
_cod_data_source_block x8_10012
_cod_depositor_comments
;
The following automatic conversions were performed:

'_symmetry_cell_setting' value 'Monoclinic' changed to 'monoclinic'
according to
/usr/data/users/saulius/automatic-downloads/retrospective/RSC/lib/dictionaries/cif_core.dic
dictionary named 'cif_core.dic' version 2.4.2 from 2011-04-26.

Automatic conversion script
Id: cif_fix_values 2281 2013-09-26 08:29:07Z andrius 
;
_cod_original_sg_symbol_H-M P2(1)/c
_cod_database_code 1515006

loop_
_symmetry_equiv_pos_as_xyz
'x, y, z'
'-x, y+1/2, -z+1/2'
'-x, -y, -z'
'x, -y-1/2, z-1/2'

loop_
_atom_site_label
_atom_site_type_symbol
_atom_site_fract_x
_atom_site_fract_y
_atom_site_fract_z
_atom_site_U_iso_or_equiv
_atom_site_adp_type
_atom_site_occupancy
_atom_site_symmetry_multiplicity
_atom_site_calc_flag
_atom_site_refinement_flags
_atom_site_disorder_assembly
_atom_site_disorder_group
Nb1 Nb 0.784727(10) 0.972567(8) 0.154964(11) 0.02115(7) Uani 1 1 d . . .
Nb2 Nb 0.705564(10) 1.020502(8) 0.363810(11) 0.02182(7) Uani 1 1 d . . .
P1 P 0.80608(8) 1.04631(8) 0.27669(13) 0.0262(7) Uani 0.747(11) 1 d P A 1
P2 P 0.69704(13) 1.04287(9) 0.20258(8) 0.0254(7) Uani 0.747(11) 1 d P A 1
P3 P 0.68360(9) 0.94606(7) 0.24141(13) 0.0252(7) Uani 0.747(11) 1 d P A 1
P4 P 0.79204(11) 0.94940(8) 0.31554(6) 0.0242(7) Uani 0.747(11) 1 d P A 1
P1A P 0.8117(3) 1.0251(5) 0.3075(5) 0.0397(18) Uani 0.196(7) 1 d PU A 2
P2A P 0.7307(7) 1.0578(3) 0.2124(4) 0.037(2) Uani 0.196(7) 1 d PU A 2
P3A P 0.6733(3) 0.9671(5) 0.2080(5) 0.045(2) Uani 0.196(7) 1 d PU A 2
P4A P 0.7531(7) 0.9348(2) 0.3052(3) 0.037(2) Uani 0.196(7) 1 d PU A 2
P1B P 0.8137(16) 0.9767(19) 0.3083(15) 0.067(6) Uani 0.058(5) 1 d PU A 3
P2B P 0.778(2) 1.0592(10) 0.244(3) 0.069(6) Uani 0.058(5) 1 d PU A 3
P3B P 0.6776(19) 1.0203(18) 0.1991(19) 0.063(7) Uani 0.058(5) 1 d PU A 3
P4B P 0.709(2) 0.9363(13) 0.263(2) 0.062(7) Uani 0.058(5) 1 d PU A 3
O1 O 0.78997(8) 0.88289(7) 0.14829(9) 0.0244(3) Uani 1 1 d . A .
O2 O 0.88478(9) 0.99093(8) 0.15944(9) 0.0264(4) Uani 1 1 d . A .
O3 O 0.75099(9) 0.99050(8) 0.05245(9) 0.0265(4) Uani 1 1 d . A .
O4 O 0.70621(8) 1.11021(7) 0.37340(9) 0.0243(3) Uani 1 1 d . A .
O5 O 0.60362(9) 1.00694(8) 0.35631(9) 0.0269(4) Uani 1 1 d . A .
O6 O 0.73730(9) 0.99873(8) 0.46524(9) 0.0269(4) Uani 1 1 d . A .
C16 C 0.68820(13) 0.81450(12) 0.13550(14) 0.0302(5) Uani 1 1 d . A .
C11 C 0.75865(13) 0.83025(11) 0.16968(13) 0.0253(5) Uani 1 1 d . . .
C13 C 0.76720(14) 0.73827(12) 0.24604(15) 0.0320(6) Uani 1 1 d . . .
H13 H 0.7932 0.7122 0.2837 0.038 Uiso 1 1 calc R A .
C121 C 0.87674(13) 0.80910(11) 0.25498(14) 0.0288(5) Uani 1 1 d . . .
H121 H 0.8789 0.8552 0.2607 0.035 Uiso 1 1 calc R A .
C123 C 0.92481(14) 0.79159(13) 0.19788(16) 0.0350(6) Uani 1 1 d . A .
H12A H 0.9235 0.7466 0.1903 0.052 Uiso 1 1 calc R . .
H12B H 0.9741 0.8046 0.2171 0.052 Uiso 1 1 calc R . .
H12C H 0.9076 0.8124 0.1498 0.052 Uiso 1 1 calc R . .
C12 C 0.79939(13) 0.79222(11) 0.22425(14) 0.0267(5) Uani 1 1 d . A .
C14 C 0.69821(15) 0.72242(12) 0.21361(16) 0.0354(6) Uani 1 1 d . A .
H14 H 0.6772 0.6856 0.2288 0.043 Uiso 1 1 calc R . .
C122 C 0.90456(16) 0.78130(12) 0.33252(15) 0.0377(6) Uani 1 1 d . A .
H12D H 0.8733 0.7938 0.3679 0.056 Uiso 1 1 calc R . .
H12E H 0.9533 0.7962 0.3507 0.056 Uiso 1 1 calc R . .
H12F H 0.9049 0.7360 0.3287 0.056 Uiso 1 1 calc R . .
C15 C 0.65957(14) 0.75994(13) 0.15914(17) 0.0366(6) Uani 1 1 d . . .
H15 H 0.6122 0.7482 0.1372 0.044 Uiso 1 1 calc R A .
C161 C 0.64743(14) 0.85393(13) 0.07332(16) 0.0365(6) Uani 1 1 d . . .
H161 H 0.6649 0.8975 0.0826 0.044 Uiso 1 1 calc R A .
C162 C 0.56715(17) 0.8549(2) 0.0713(2) 0.0661(11) Uani 1 1 d . A .
H16D H 0.5473 0.8137 0.0574 0.099 Uiso 1 1 calc R . .
H16E H 0.5451 0.8853 0.0339 0.099 Uiso 1 1 calc R . .
H16F H 0.5571 0.8662 0.1211 0.099 Uiso 1 1 calc R . .
C163 C 0.6662(2) 0.8340(2) -0.00196(18) 0.0640(10) Uani 1 1 d . A .
H16A H 0.7184 0.8321 0.0021 0.096 Uiso 1 1 calc R . .
H16B H 0.6466 0.8640 -0.0410 0.096 Uiso 1 1 calc R . .
H16C H 0.6457 0.7929 -0.0155 0.096 Uiso 1 1 calc R . .
C21 C 0.93698(13) 1.03306(11) 0.18648(14) 0.0263(5) Uani 1 1 d . . .
C221 C 0.86677(14) 1.12010(12) 0.10790(15) 0.0317(6) Uani 1 1 d . . .
H221 H 0.8302 1.0863 0.0983 0.038 Uiso 1 1 calc R A .
C261 C 1.00330(14) 0.94552(12) 0.26507(15) 0.0315(6) Uani 1 1 d . . .
H261 H 0.9619 0.9214 0.2372 0.038 Uiso 1 1 calc R A .
C25 C 1.05100(14) 1.05404(12) 0.26330(15) 0.0319(6) Uani 1 1 d . . .
H25 H 1.0921 1.0405 0.2973 0.038 Uiso 1 1 calc R A .
C22 C 0.93018(13) 1.09529(11) 0.16328(14) 0.0274(5) Uani 1 1 d . A .
C23 C 0.98561(14) 1.13572(12) 0.19217(15) 0.0336(6) Uani 1 1 d . . .
H23 H 0.9822 1.1782 0.1778 0.040 Uiso 1 1 calc R A .
C24 C 1.04567(14) 1.11534(12) 0.24139(15) 0.0345(6) Uani 1 1 d . A .
H24 H 1.0831 1.1436 0.2599 0.041 Uiso 1 1 calc R . .
C223 C 0.88902(15) 1.13649(14) 0.03238(15) 0.0389(6) Uani 1 1 d . A .
H22A H 0.9271 1.1677 0.0406 0.058 Uiso 1 1 calc R . .
H22B H 0.8476 1.1531 -0.0021 0.058 Uiso 1 1 calc R . .
H22C H 0.9065 1.0992 0.0103 0.058 Uiso 1 1 calc R . .
C222 C 0.83166(16) 1.17552(14) 0.13998(18) 0.0435(7) Uani 1 1 d . A .
H22D H 0.8174 1.1638 0.1879 0.065 Uiso 1 1 calc R . .
H22E H 0.7892 1.1884 0.1041 0.065 Uiso 1 1 calc R . .
H22F H 0.8658 1.2100 0.1485 0.065 Uiso 1 1 calc R . .
C262 C 0.99882(16) 0.94368(14) 0.34937(16) 0.0423(7) Uani 1 1 d . A .
H26A H 1.0396 0.9662 0.3779 0.063 Uiso 1 1 calc R . .
H26B H 1.0000 0.9005 0.3665 0.063 Uiso 1 1 calc R . .
H26C H 0.9540 0.9631 0.3575 0.063 Uiso 1 1 calc R . .
C263 C 1.07236(16) 0.91425(14) 0.25175(19) 0.0438(7) Uani 1 1 d . A .
H26D H 1.0730 0.9124 0.1975 0.066 Uiso 1 1 calc R . .
H26E H 1.0747 0.8721 0.2725 0.066 Uiso 1 1 calc R . .
H26F H 1.1137 0.9382 0.2768 0.066 Uiso 1 1 calc R . .
C26 C 0.99716(14) 1.01141(12) 0.23649(14) 0.0282(5) Uani 1 1 d . A .
C31 C 0.75621(13) 1.01342(12) -0.01739(13) 0.0264(5) Uani 1 1 d . . .
C36 C 0.71599(13) 1.06630(12) -0.04258(14) 0.0303(5) Uani 1 1 d . A .
C35 C 0.72610(15) 1.09181(13) -0.11134(14) 0.0349(6) Uani 1 1 d . . .
H35 H 0.7006 1.1282 -0.1297 0.042 Uiso 1 1 calc R A .
C321 C 0.84400(15) 0.92634(13) -0.03173(16) 0.0365(6) Uani 1 1 d . . .
H321 H 0.8271 0.9118 0.0150 0.044 Uiso 1 1 calc R A .
C32 C 0.80246(14) 0.98425(12) -0.05905(14) 0.0308(6) Uani 1 1 d . A .
C361 C 0.66422(15) 1.09338(14) 0.00439(15) 0.0379(6) Uani 1 1 d . . .
H361 H 0.6901 1.0963 0.0576 0.045 Uiso 1 1 calc R A .
C34 C 0.77248(15) 1.06486(14) -0.15269(15) 0.0385(6) Uani 1 1 d . A .
H34 H 0.7791 1.0831 -0.1991 0.046 Uiso 1 1 calc R . .
C323 C 0.92453(16) 0.93945(15) -0.01140(18) 0.0482(7) Uani 1 1 d . A .
H32A H 0.9426 0.9531 -0.0566 0.072 Uiso 1 1 calc R . .
H32B H 0.9496 0.9016 0.0083 0.072 Uiso 1 1 calc R . .
H32C H 0.9328 0.9721 0.0270 0.072 Uiso 1 1 calc R . .
C322 C 0.82972(19) 0.87431(15) -0.09059(18) 0.0513(8) Uani 1 1 d . A .
H32D H 0.7780 0.8674 -0.1042 0.077 Uiso 1 1 calc R . .
H32E H 0.8530 0.8361 -0.0695 0.077 Uiso 1 1 calc R . .
H32F H 0.8490 0.8862 -0.1357 0.077 Uiso 1 1 calc R . .
C363 C 0.63781(19) 1.15828(16) -0.01993(17) 0.0517(8) Uani 1 1 d . A .
H36A H 0.6790 1.1857 -0.0204 0.078 Uiso 1 1 calc R . .
H36B H 0.6085 1.1744 0.0156 0.078 Uiso 1 1 calc R . .
H36C H 0.6090 1.1565 -0.0706 0.078 Uiso 1 1 calc R . .
C362 C 0.60025(15) 1.04955(16) 0.00397(18) 0.0499(8) Uani 1 1 d . A .
H36D H 0.5722 1.0475 -0.0471 0.075 Uiso 1 1 calc R . .
H36E H 0.5700 1.0652 0.0389 0.075 Uiso 1 1 calc R . .
H36F H 0.6178 1.0080 0.0198 0.075 Uiso 1 1 calc R . .
C33 C 0.80960(16) 1.01158(13) -0.12766(15) 0.0372(6) Uani 1 1 d . . .
H33 H 0.8406 0.9932 -0.1577 0.045 Uiso 1 1 calc R A .
C41 C 0.74128(13) 1.16139(11) 0.35399(13) 0.0263(5) Uani 1 1 d . . .
C421 C 0.62621(14) 1.18892(11) 0.26688(15) 0.0310(5) Uani 1 1 d . . .
H421 H 0.6194 1.1430 0.2674 0.037 Uiso 1 1 calc R A .
C43 C 0.73924(15) 1.25441(12) 0.28078(16) 0.0367(6) Uani 1 1 d . . .
H43 H 0.7149 1.2822 0.2442 0.044 Uiso 1 1 calc R A .
C46 C 0.81234(14) 1.17353(12) 0.38861(15) 0.0323(6) Uani 1 1 d . A .
C42 C 0.70370(14) 1.20176(11) 0.30006(14) 0.0288(5) Uani 1 1 d . A .
C461 C 0.85172(14) 1.13286(13) 0.45115(16) 0.0372(6) Uani 1 1 d . . .
H461 H 0.8244 1.0932 0.4510 0.045 Uiso 1 1 calc R A .
C423 C 0.57695(15) 1.21716(13) 0.31678(17) 0.0403(6) Uani 1 1 d . A .
H42A H 0.5843 1.2621 0.3199 0.060 Uiso 1 1 calc R . .
H42B H 0.5880 1.1991 0.3674 0.060 Uiso 1 1 calc R . .
H42C H 0.5269 1.2083 0.2949 0.060 Uiso 1 1 calc R . .
C422 C 0.60524(16) 1.21024(14) 0.18535(16) 0.0425(7) Uani 1 1 d . A .
H42D H 0.5566 1.1960 0.1653 0.064 Uiso 1 1 calc R . .
H42E H 0.6387 1.1928 0.1550 0.064 Uiso 1 1 calc R . .
H42F H 0.6069 1.2556 0.1833 0.064 Uiso 1 1 calc R . .
C45 C 0.84524(15) 1.22691(13) 0.36693(17) 0.0389(6) Uani 1 1 d . . .
H45 H 0.8934 1.2359 0.3891 0.047 Uiso 1 1 calc R A .
C44 C 0.80889(16) 1.26696(13) 0.31363(17) 0.0412(7) Uani 1 1 d . A .
H44 H 0.8320 1.3032 0.2997 0.049 Uiso 1 1 calc R . .
C462 C 0.92763(16) 1.11675(15) 0.44043(18) 0.0465(7) Uani 1 1 d . A .
H46A H 0.9267 1.1011 0.3891 0.070 Uiso 1 1 calc R . .
H46B H 0.9473 1.0849 0.4770 0.070 Uiso 1 1 calc R . .
H46C H 0.9577 1.1540 0.4482 0.070 Uiso 1 1 calc R . .
C463 C 0.85165(18) 1.16455(18) 0.52727(17) 0.0538(8) Uani 1 1 d . A .
H46D H 0.8825 1.2013 0.5312 0.081 Uiso 1 1 calc R . .
H46E H 0.8697 1.1356 0.5682 0.081 Uiso 1 1 calc R . .
H46F H 0.8027 1.1771 0.5312 0.081 Uiso 1 1 calc R . .
C563 C 0.43671(19) 1.08587(16) 0.1974(2) 0.0583(9) Uani 1 1 d . . .
H56A H 0.4536 1.0689 0.1531 0.088 Uiso 1 1 calc R . .
H56B H 0.4379 1.1313 0.1956 0.088 Uiso 1 1 calc R . .
H56C H 0.3875 1.0720 0.1977 0.088 Uiso 1 1 calc R . .
C562 C 0.45709(17) 1.08911(14) 0.33843(18) 0.0471(7) Uani 1 1 d . . .
H56D H 0.4105 1.0704 0.3415 0.071 Uiso 1 1 calc R . .
H56E H 0.4518 1.1342 0.3341 0.071 Uiso 1 1 calc R . .
H56F H 0.4914 1.0789 0.3840 0.071 Uiso 1 1 calc R . .
C54 C 0.44449(14) 0.89064(13) 0.25094(15) 0.0335(6) Uani 1 1 d . . .
H54 H 0.4084 0.8639 0.2254 0.040 Uiso 1 1 calc R . .
C523 C 0.64619(16) 0.81587(13) 0.36440(17) 0.0419(7) Uani 1 1 d . . .
H52A H 0.6890 0.8028 0.3995 0.063 Uiso 1 1 calc R . .
H52B H 0.6586 0.8232 0.3145 0.063 Uiso 1 1 calc R . .
H52C H 0.6097 0.7833 0.3608 0.063 Uiso 1 1 calc R . .
C522 C 0.59440(16) 0.86613(16) 0.46972(16) 0.0442(7) Uani 1 1 d . . .
H52D H 0.5534 0.8378 0.4643 0.066 Uiso 1 1 calc R . .
H52E H 0.5809 0.9061 0.4890 0.066 Uiso 1 1 calc R . .
H52F H 0.6344 0.8484 0.5051 0.066 Uiso 1 1 calc R . .
C53 C 0.50184(14) 0.86608(12) 0.29980(15) 0.0336(6) Uani 1 1 d . . .
H53 H 0.5042 0.8226 0.3081 0.040 Uiso 1 1 calc R . .
C521 C 0.61699(14) 0.87553(12) 0.39315(15) 0.0321(6) Uani 1 1 d . . .
H521 H 0.6571 0.9063 0.4005 0.038 Uiso 1 1 calc R . .
C561 C 0.48476(15) 1.06349(13) 0.26823(17) 0.0411(7) Uani 1 1 d . . .
H561 H 0.5336 1.0810 0.2684 0.049 Uiso 1 1 calc R . .
C55 C 0.43930(14) 0.95378(13) 0.23894(15) 0.0327(6) Uani 1 1 d . . .
H55 H 0.3994 0.9702 0.2055 0.039 Uiso 1 1 calc R . .
C51 C 0.55077(13) 0.96754(12) 0.32312(14) 0.0262(5) Uani 1 1 d . . .
C56 C 0.49202(13) 0.99388(12) 0.27534(14) 0.0295(5) Uani 1 1 d . A .
C52 C 0.55627(13) 0.90366(12) 0.33714(14) 0.0281(5) Uani 1 1 d . A .
C61 C 0.74154(13) 0.98149(11) 0.53953(13) 0.0253(5) Uani 1 1 d . . .
C62 C 0.77353(12) 0.92477(12) 0.56290(14) 0.0275(5) Uani 1 1 d . A .
C63 C 0.77370(13) 0.90741(13) 0.63763(14) 0.0316(6) Uani 1 1 d . . .
H63 H 0.7934 0.8684 0.6550 0.038 Uiso 1 1 calc R A .
C66 C 0.71302(14) 1.02148(12) 0.58777(15) 0.0300(5) Uani 1 1 d . A .
C662 C 0.69229(18) 1.13421(14) 0.61833(17) 0.0480(7) Uani 1 1 d . A .
H66A H 0.6681 1.1247 0.6609 0.072 Uiso 1 1 calc R . .
H66B H 0.6740 1.1735 0.5952 0.072 Uiso 1 1 calc R . .
H66C H 0.7440 1.1378 0.6364 0.072 Uiso 1 1 calc R . .
C64 C 0.74590(14) 0.94562(14) 0.68685(15) 0.0377(6) Uani 1 1 d . A .
H64 H 0.7472 0.9332 0.7377 0.045 Uiso 1 1 calc R . .
C622 C 0.88125(15) 0.91336(15) 0.50290(16) 0.0418(7) Uani 1 1 d . A .
H62A H 0.8750 0.9570 0.4879 0.063 Uiso 1 1 calc R . .
H62B H 0.9020 0.8905 0.4647 0.063 Uiso 1 1 calc R . .
H62C H 0.9134 0.9105 0.5516 0.063 Uiso 1 1 calc R . .
C661 C 0.67793(16) 1.08193(13) 0.55954(15) 0.0373(6) Uani 1 1 d . . .
H661 H 0.6980 1.0949 0.5141 0.045 Uiso 1 1 calc R A .
C65 C 0.71626(15) 1.00173(14) 0.66215(15) 0.0368(6) Uani 1 1 d . . .
H65 H 0.6975 1.0277 0.6966 0.044 Uiso 1 1 calc R A .
C623 C 0.81606(18) 0.81689(14) 0.53334(17) 0.0472(7) Uani 1 1 d . A .
H62D H 0.8508 0.8132 0.5802 0.071 Uiso 1 1 calc R . .
H62E H 0.8327 0.7928 0.4935 0.071 Uiso 1 1 calc R . .
H62F H 0.7695 0.8010 0.5413 0.071 Uiso 1 1 calc R . .
C621 C 0.80847(14) 0.88536(12) 0.50980(14) 0.0317(6) Uani 1 1 d . . .
H621 H 0.7775 0.8873 0.4589 0.038 Uiso 1 1 calc R A .
C663 C 0.59691(17) 1.07235(15) 0.53541(18) 0.0472(7) Uani 1 1 d . A .
H66D H 0.5883 1.0402 0.4964 0.071 Uiso 1 1 calc R . .
H66E H 0.5747 1.1113 0.5153 0.071 Uiso 1 1 calc R . .
H66F H 0.5760 1.0594 0.5791 0.071 Uiso 1 1 calc R . .

loop_
_atom_site_aniso_label
_atom_site_aniso_U_11
_atom_site_aniso_U_22
_atom_site_aniso_U_33
_atom_site_aniso_U_23
_atom_site_aniso_U_13
_atom_site_aniso_U_12
Nb1 0.02254(11) 0.01908(11) 0.02163(11) 0.00202(7) 0.00321(8) 0.00263(7)
Nb2 0.02337(11) 0.01837(11) 0.02291(11) 0.00185(7) 0.00168(8) 0.00232(7)
P1 0.0263(9) 0.0249(9) 0.0284(13) -0.0089(8) 0.0079(8) -0.0075(6)
P2 0.0310(12) 0.0259(12) 0.0191(6) 0.0021(7) 0.0037(8) 0.0121(8)
P3 0.0241(8) 0.0243(9) 0.0280(14) -0.0079(7) 0.0066(8) -0.0060(6)
P4 0.0300(12) 0.0239(10) 0.0183(5) 0.0005(5) 0.0029(5) 0.0102(8)
P1A 0.039(2) 0.046(4) 0.034(3) -0.002(3) 0.004(2) -0.005(2)
P2A 0.054(6) 0.030(3) 0.027(3) 0.0027(18) 0.007(3) 0.015(3)
P3A 0.038(2) 0.066(5) 0.030(3) -0.003(3) 0.002(2) -0.008(2)
P4A 0.064(7) 0.025(2) 0.024(2) 0.0003(15) 0.011(3) 0.007(3)
P1B 0.073(11) 0.054(15) 0.070(12) 0.004(11) 0.004(9) -0.010(11)
P2B 0.050(12) 0.061(9) 0.098(19) 0.007(10) 0.015(13) 0.025(9)
P3B 0.070(12) 0.057(16) 0.064(12) 0.006(12) 0.016(9) 0.001(11)
P4B 0.051(13) 0.067(10) 0.067(17) 0.006(10) 0.009(12) 0.015(9)
O1 0.0284(8) 0.0195(8) 0.0251(8) -0.0016(6) 0.0043(7) 0.0018(6)
O2 0.0256(8) 0.0264(8) 0.0265(9) -0.0002(7) 0.0022(7) -0.0050(7)
O3 0.0314(9) 0.0287(9) 0.0193(8) 0.0023(7) 0.0043(7) 0.0041(7)
O4 0.0294(9) 0.0180(8) 0.0255(8) -0.0006(6) 0.0050(7) 0.0017(6)
O5 0.0258(8) 0.0284(9) 0.0259(9) -0.0019(7) 0.0023(7) -0.0016(7)
O6 0.0346(9) 0.0248(9) 0.0211(8) 0.0003(7) 0.0041(7) 0.0041(7)
C16 0.0301(13) 0.0290(13) 0.0315(13) -0.0054(10) 0.0049(10) 0.0027(10)
C11 0.0292(12) 0.0203(11) 0.0274(12) -0.0050(9) 0.0081(10) 0.0014(9)
C13 0.0375(14) 0.0236(12) 0.0359(14) -0.0008(10) 0.0094(11) 0.0025(10)
C121 0.0343(13) 0.0185(11) 0.0316(13) -0.0015(10) 0.0001(11) 0.0023(10)
C123 0.0317(13) 0.0327(14) 0.0401(15) -0.0024(11) 0.0051(11) 0.0013(11)
C12 0.0323(13) 0.0218(11) 0.0272(12) -0.0040(9) 0.0085(10) 0.0031(9)
C14 0.0406(15) 0.0236(13) 0.0448(16) -0.0026(11) 0.0152(12) -0.0051(11)
C122 0.0463(16) 0.0269(13) 0.0367(15) -0.0008(11) -0.0015(12) 0.0026(11)
C15 0.0306(13) 0.0325(14) 0.0473(16) -0.0101(12) 0.0081(12) -0.0030(11)
C161 0.0273(13) 0.0378(15) 0.0414(15) -0.0020(12) -0.0026(11) 0.0007(11)
C162 0.0330(17) 0.080(3) 0.081(3) 0.021(2) -0.0016(17) 0.0109(16)
C163 0.072(2) 0.080(3) 0.0375(18) 0.0066(17) 0.0012(16) 0.020(2)
C21 0.0257(12) 0.0288(12) 0.0242(12) -0.0020(10) 0.0036(10) -0.0052(10)
C221 0.0307(13) 0.0281(13) 0.0357(14) 0.0037(11) 0.0036(11) -0.0011(10)
C261 0.0289(13) 0.0294(13) 0.0350(14) 0.0044(11) 0.0021(11) -0.0028(10)
C25 0.0321(13) 0.0327(14) 0.0289(13) 0.0006(10) -0.0001(11) -0.0045(11)
C22 0.0284(12) 0.0257(12) 0.0281(13) 0.0001(10) 0.0049(10) -0.0019(10)
C23 0.0383(14) 0.0236(12) 0.0381(14) 0.0018(11) 0.0045(12) -0.0033(11)
C24 0.0359(14) 0.0296(13) 0.0363(14) -0.0022(11) 0.0012(11) -0.0093(11)
C223 0.0383(15) 0.0429(16) 0.0329(14) 0.0076(12) -0.0010(12) 0.0009(12)
C222 0.0398(15) 0.0360(15) 0.0548(18) 0.0038(13) 0.0084(14) 0.0079(12)
C262 0.0437(16) 0.0442(16) 0.0387(16) 0.0121(13) 0.0062(13) -0.0004(13)
C263 0.0417(16) 0.0345(15) 0.0567(19) 0.0024(13) 0.0124(14) 0.0003(12)
C26 0.0301(13) 0.0280(13) 0.0262(13) 0.0027(10) 0.0040(10) -0.0025(10)
C31 0.0294(13) 0.0300(13) 0.0189(12) -0.0026(9) 0.0010(10) -0.0061(10)
C36 0.0290(13) 0.0368(14) 0.0226(12) 0.0012(10) -0.0022(10) -0.0021(10)
C35 0.0372(14) 0.0386(15) 0.0259(13) 0.0071(11) -0.0030(11) -0.0039(11)
C321 0.0484(16) 0.0333(14) 0.0317(14) -0.0048(11) 0.0174(12) 0.0028(12)
C32 0.0364(14) 0.0313(13) 0.0254(13) -0.0055(10) 0.0068(11) -0.0079(11)
C361 0.0413(15) 0.0468(17) 0.0234(13) 0.0084(11) -0.0007(11) 0.0149(13)
C34 0.0462(16) 0.0456(16) 0.0237(13) 0.0046(11) 0.0057(12) -0.0069(13)
C323 0.0471(17) 0.0502(18) 0.0497(18) -0.0019(14) 0.0151(14) 0.0129(14)
C322 0.074(2) 0.0379(17) 0.0482(18) -0.0099(14) 0.0284(16) -0.0007(15)
C363 0.065(2) 0.055(2) 0.0348(16) 0.0093(14) 0.0050(14) 0.0263(16)
C362 0.0342(15) 0.070(2) 0.0459(18) 0.0138(16) 0.0071(13) 0.0145(15)
C33 0.0474(16) 0.0402(15) 0.0264(14) -0.0054(11) 0.0130(12) -0.0065(12)
C41 0.0323(13) 0.0206(11) 0.0266(12) -0.0048(9) 0.0069(10) 0.0009(10)
C421 0.0344(13) 0.0207(12) 0.0365(14) 0.0032(10) 0.0020(11) 0.0022(10)
C43 0.0444(15) 0.0255(13) 0.0404(15) 0.0037(11) 0.0077(12) 0.0009(11)
C46 0.0351(14) 0.0274(13) 0.0342(14) -0.0053(11) 0.0053(11) 0.0000(10)
C42 0.0363(13) 0.0219(12) 0.0284(13) -0.0019(10) 0.0064(10) 0.0015(10)
C461 0.0319(14) 0.0373(15) 0.0397(15) -0.0003(12) -0.0018(12) -0.0033(11)
C423 0.0375(15) 0.0378(15) 0.0462(17) 0.0031(13) 0.0086(13) 0.0007(12)
C422 0.0451(16) 0.0413(16) 0.0385(16) 0.0018(13) 0.0003(13) 0.0081(13)
C45 0.0349(14) 0.0330(14) 0.0482(17) -0.0057(12) 0.0055(12) -0.0083(11)
C44 0.0476(16) 0.0278(14) 0.0501(17) 0.0022(12) 0.0139(14) -0.0080(12)
C462 0.0382(16) 0.0523(19) 0.0461(17) -0.0009(14) -0.0005(13) 0.0075(13)
C463 0.0528(19) 0.069(2) 0.0384(17) 0.0045(16) 0.0059(14) 0.0091(17)
C563 0.064(2) 0.0479(19) 0.057(2) 0.0173(16) -0.0069(17) 0.0030(16)
C562 0.0479(17) 0.0334(15) 0.0576(19) -0.0064(14) 0.0019(15) 0.0000(13)
C54 0.0318(13) 0.0360(14) 0.0324(14) -0.0048(11) 0.0045(11) -0.0085(11)
C523 0.0457(16) 0.0351(15) 0.0439(16) -0.0011(12) 0.0054(13) 0.0076(12)
C522 0.0410(16) 0.0569(19) 0.0334(15) 0.0059(13) 0.0033(12) 0.0070(14)
C53 0.0373(14) 0.0283(13) 0.0374(14) -0.0022(11) 0.0121(12) -0.0029(11)
C521 0.0324(13) 0.0282(13) 0.0361(14) -0.0002(11) 0.0073(11) 0.0007(10)
C561 0.0353(15) 0.0361(15) 0.0484(17) 0.0098(13) -0.0029(13) -0.0050(12)
C55 0.0296(13) 0.0407(15) 0.0268(13) 0.0003(11) 0.0017(10) -0.0037(11)
C51 0.0254(12) 0.0308(13) 0.0232(12) -0.0041(10) 0.0065(10) -0.0039(10)
C56 0.0304(13) 0.0307(13) 0.0275(13) 0.0026(10) 0.0054(10) -0.0023(10)
C52 0.0277(12) 0.0298(13) 0.0281(13) -0.0004(10) 0.0086(10) -0.0006(10)
C61 0.0258(12) 0.0299(13) 0.0193(12) 0.0007(9) 0.0015(10) -0.0064(9)
C62 0.0236(12) 0.0311(13) 0.0255(12) -0.0002(10) -0.0021(10) -0.0042(10)
C63 0.0291(12) 0.0370(14) 0.0266(13) 0.0077(11) -0.0011(10) -0.0031(11)
C66 0.0303(13) 0.0331(14) 0.0271(13) -0.0022(10) 0.0066(11) -0.0048(10)
C662 0.067(2) 0.0380(16) 0.0443(17) -0.0072(13) 0.0245(15) 0.0009(14)
C64 0.0350(14) 0.0527(17) 0.0249(13) 0.0072(12) 0.0035(11) -0.0047(12)
C622 0.0355(14) 0.0580(19) 0.0321(14) 0.0007(13) 0.0066(12) 0.0116(13)
C661 0.0499(16) 0.0342(14) 0.0312(14) -0.0023(11) 0.0167(12) 0.0045(12)
C65 0.0377(14) 0.0458(16) 0.0285(14) -0.0033(12) 0.0105(11) -0.0025(12)
C623 0.068(2) 0.0348(16) 0.0382(16) 0.0075(13) 0.0067(14) 0.0151(14)
C621 0.0368(14) 0.0317(14) 0.0246(12) 0.0045(10) -0.0006(11) 0.0073(11)
C663 0.0516(18) 0.0491(18) 0.0412(17) -0.0047(14) 0.0088(14) 0.0160(14)

loop_
_atom_type_symbol
_atom_type_description
_atom_type_scat_dispersion_real
_atom_type_scat_dispersion_imag
_atom_type_scat_source
C C 0.0181 0.0091 'International Tables Vol C Tables 4.2.6.8 and 6.1.1.4'
H H 0.0000 0.0000 'International Tables Vol C Tables 4.2.6.8 and 6.1.1.4'
O O 0.0492 0.0322 'International Tables Vol C Tables 4.2.6.8 and 6.1.1.4'
P P 0.2955 0.4335 'International Tables Vol C Tables 4.2.6.8 and 6.1.1.4'
Nb Nb -0.1121 2.4826 'International Tables Vol C Tables 4.2.6.8 and 6.1.1.4'

loop_
_geom_angle_atom_site_label_1
_geom_angle_atom_site_label_2
_geom_angle_atom_site_label_3
_geom_angle
O3 Nb1 O2 99.46(7)
O3 Nb1 O1 98.99(7)
O2 Nb1 O1 98.46(7)
O3 Nb1 P2A 99.50(17)
O2 Nb1 P2A 108.2(3)
O1 Nb1 P2A 144.4(2)
O3 Nb1 P3A 102.7(3)
O2 Nb1 P3A 153.74(16)
O1 Nb1 P3A 91.9(3)
P2A Nb1 P3A 54.4(3)
O3 Nb1 P2B 115.5(11)
O2 Nb1 P2B 88.9(8)
O1 Nb1 P2B 143.0(9)
P2A Nb1 P2B 22.8(12)
P3A Nb1 P2B 68.9(7)
O3 Nb1 P2 94.43(6)
O2 Nb1 P2 124.56(8)
O1 Nb1 P2 131.89(7)
P2A Nb1 P2 16.4(3)
P3A Nb1 P2 40.0(2)
P2B Nb1 P2 37.8(10)
O3 Nb1 P3B 93.9(8)
O2 Nb1 P3B 138.0(10)
O1 Nb1 P3B 118.6(10)
P2A Nb1 P3B 29.9(11)
P3A Nb1 P3B 27.0(10)
P2B Nb1 P3B 49.7(9)
P2 Nb1 P3B 13.9(9)
O3 Nb1 P1 130.97(8)
O2 Nb1 P1 80.48(6)
O1 Nb1 P1 129.76(7)
P2A Nb1 P1 38.4(2)
P3A Nb1 P1 74.40(12)
P2B Nb1 P1 16.7(11)
P2 Nb1 P1 51.50(5)
P3B Nb1 P1 61.1(9)
O3 Nb1 P1B 163.9(6)
O2 Nb1 P1B 85.7(8)
O1 Nb1 P1B 95.3(8)
P2A Nb1 P1B 64.4(7)
P3A Nb1 P1B 69.2(8)
P2B Nb1 P1B 49.0(9)
P2 Nb1 P1B 70.3(5)
P3B Nb1 P1B 72.6(10)
P1 Nb1 P1B 34.5(9)
O3 Nb1 P4B 128.9(10)
O2 Nb1 P4B 131.6(10)
O1 Nb1 P4B 78.3(6)
P2A Nb1 P4B 66.4(7)
P3A Nb1 P4B 28.2(10)
P2B Nb1 P4B 70.1(9)
P2 Nb1 P4B 57.9(6)
P3B Nb1 P4B 48.8(8)
P1 Nb1 P4B 67.0(8)
P1B Nb1 P4B 47.4(9)
O3 Nb1 P3 116.59(7)
O2 Nb1 P3 143.37(7)
O1 Nb1 P3 82.82(6)
P2A Nb1 P3 61.7(3)
P3A Nb1 P3 15.6(3)
P2B Nb1 P3 70.5(5)
P2 Nb1 P3 50.21(5)
P3B Nb1 P3 39.1(9)
P1 Nb1 P3 71.37(4)
P1B Nb1 P3 57.8(8)
P4B Nb1 P3 12.8(9)
O6 Nb2 O5 100.29(7)
O6 Nb2 O4 99.58(7)
O5 Nb2 O4 98.49(7)
O6 Nb2 P4A 98.84(16)
O5 Nb2 P4A 107.5(3)
O4 Nb2 P4A 144.7(2)
O6 Nb2 P1A 105.6(3)
O5 Nb2 P1A 150.91(18)
O4 Nb2 P1A 90.2(2)
P4A Nb2 P1A 55.8(2)
O6 Nb2 P4 93.70(6)
O5 Nb2 P4 125.98(8)
O4 Nb2 P4 130.23(7)
P4A Nb2 P4 18.5(3)
P1A Nb2 P4 40.1(2)
O6 Nb2 P4B 117.6(8)
O5 Nb2 P4B 89.5(8)
O4 Nb2 P4B 139.9(7)
P4A Nb2 P4B 23.4(11)
P1A Nb2 P4B 66.9(8)
P4 Nb2 P4B 39.3(9)
O6 Nb2 P1B 98.1(6)
O5 Nb2 P1B 139.4(8)
O4 Nb2 P1B 113.7(10)
P4A Nb2 P1B 33.6(10)
P1A Nb2 P1B 23.6(11)
P4 Nb2 P1B 16.5(10)
P4B Nb2 P1B 50.0(8)
O6 Nb2 P3 128.47(7)
O5 Nb2 P3 80.87(6)
O4 Nb2 P3 131.51(7)
P4A Nb2 P3 36.3(3)
P1A Nb2 P3 72.75(13)
P4 Nb2 P3 51.06(5)
P4B Nb2 P3 12.9(9)
P1B Nb2 P3 59.5(6)
O6 Nb2 P1 118.10(7)
O5 Nb2 P1 141.16(7)
O4 Nb2 P1 81.56(6)
P4A Nb2 P1 63.2(2)
P1A Nb2 P1 14.3(3)
P4 Nb2 P1 50.37(5)
P4B Nb2 P1 68.5(7)
P1B Nb2 P1 34.9(10)
P3 Nb2 P1 71.15(4)
O6 Nb2 P2B 133.5(10)
O5 Nb2 P2B 126.2(10)
O4 Nb2 P2B 77.3(4)
P4A Nb2 P2B 68.2(5)
P1A Nb2 P2B 29.6(10)
P4 Nb2 P2B 59.6(5)
P4B Nb2 P2B 66.6(9)
P1B Nb2 P2B 46.4(8)
P3 Nb2 P2B 65.6(8)
P1 Nb2 P2B 15.7(10)
O6 Nb2 P2 163.76(6)
O5 Nb2 P2 94.12(7)
O4 Nb2 P2 85.53(6)
P4A Nb2 P2 69.43(12)
P1A Nb2 P2 58.8(2)
P4 Nb2 P2 71.59(4)
P4B Nb2 P2 54.6(7)
P1B Nb2 P2 65.9(6)
P3 Nb2 P2 46.59(5)
P1 Nb2 P2 47.05(5)
P2B Nb2 P2 32.5(10)
P4 P1 P2 90.46(6)
P4 P1 Nb1 72.01(4)
P2 P1 Nb1 60.27(5)
P4 P1 Nb2 59.75(5)
P2 P1 Nb2 70.98(6)
Nb1 P1 Nb2 109.07(4)
P3 P2 P1 89.31(7)
P3 P2 Nb1 70.05(5)
P1 P2 Nb1 68.22(6)
P3 P2 Nb2 61.54(6)
P1 P2 Nb2 61.97(5)
Nb1 P2 Nb2 108.26(5)
P2 P3 P4 90.80(7)
P2 P3 Nb2 71.87(5)
P4 P3 Nb2 60.03(5)
P2 P3 Nb1 59.73(5)
P4 P3 Nb1 70.85(5)
Nb2 P3 Nb1 108.41(4)
P1 P4 P3 89.44(6)
P1 P4 Nb2 69.88(5)
P3 P4 Nb2 68.91(6)
P1 P4 Nb1 61.11(5)
P3 P4 Nb1 62.26(5)
Nb2 P4 Nb1 108.45(4)
P2A P1A P4A 89.2(3)
P2A P1A Nb2 79.6(3)
P4A P1A Nb2 61.5(2)
P2A P1A Nb1 54.0(2)
P4A P1A Nb1 68.94(18)
Nb2 P1A Nb1 110.77(18)
P1A P2A P3A 91.0(3)
P1A P2A Nb1 78.5(3)
P3A P2A Nb1 63.8(2)
P1A P2A Nb2 53.2(3)
P3A P2A Nb2 68.9(2)
Nb1 P2A Nb2 109.52(19)
P4A P3A P2A 89.2(3)
P4A P3A Nb1 78.9(2)
P2A P3A Nb1 61.8(2)
P4A P3A Nb2 51.76(19)
P2A P3A Nb2 67.0(2)
Nb1 P3A Nb2 107.06(18)
P3A P4A P1A 90.5(3)
P3A P4A Nb2 81.2(3)
P1A P4A Nb2 62.6(2)
P3A P4A Nb1 54.2(2)
P1A P4A Nb1 66.5(2)
Nb2 P4A Nb1 109.84(15)
P2B P1B P4B 86.9(14)
P2B P1B Nb2 73.1(10)
P4B P1B Nb2 64.2(11)
P2B P1B Nb1 59.7(10)
P4B P1B Nb1 66.4(10)
Nb2 P1B Nb1 111.5(8)
P3B P2B P1B 93.4(15)
P3B P2B Nb1 66.2(14)
P1B P2B Nb1 71.3(9)
P3B P2B Nb2 70.1(12)
P1B P2B Nb2 60.5(10)
Nb1 P2B Nb2 110.7(8)
P2B P3B P4B 88.8(16)
P2B P3B Nb1 64.1(12)
P4B P3B Nb1 70.4(11)
P2B P3B Nb2 67.3(13)
P4B P3B Nb2 58.4(12)
Nb1 P3B Nb2 107.7(11)
P3B P4B P1B 90.8(15)
P3B P4B Nb2 75.4(13)
P1B P4B Nb2 65.8(12)
P3B P4B Nb1 60.8(11)
P1B P4B Nb1 66.2(10)
Nb2 P4B Nb1 112.4(11)
C11 O1 Nb1 141.34(14)
C21 O2 Nb1 142.88(16)
C31 O3 Nb1 154.93(16)
C41 O4 Nb2 141.16(14)
C51 O5 Nb2 140.38(15)
C61 O6 Nb2 164.92(16)
C15 C16 C11 117.3(2)
C15 C16 C161 121.8(2)
C11 C16 C161 120.8(2)
O1 C11 C12 118.0(2)
O1 C11 C16 120.1(2)
C12 C11 C16 121.9(2)
C14 C13 C12 120.9(2)
C12 C121 C122 113.5(2)
C12 C121 C123 110.1(2)
C122 C121 C123 111.4(2)
C13 C12 C11 117.9(2)
C13 C12 C121 122.5(2)
C11 C12 C121 119.6(2)
C13 C14 C15 120.2(2)
C14 C15 C16 121.7(2)
C16 C161 C162 114.2(3)
C16 C161 C163 109.4(2)
C162 C161 C163 111.7(3)
O2 C21 C22 120.3(2)
O2 C21 C26 117.6(2)
C22 C21 C26 122.0(2)
C22 C221 C222 112.0(2)
C22 C221 C223 110.8(2)
C222 C221 C223 111.0(2)
C26 C261 C263 112.3(2)
C26 C261 C262 110.3(2)
C263 C261 C262 109.8(2)
C24 C25 C26 121.3(2)
C23 C22 C21 117.5(2)
C23 C22 C221 118.9(2)
C21 C22 C221 123.6(2)
C24 C23 C22 121.5(2)
C25 C24 C23 119.9(2)
C25 C26 C21 117.8(2)
C25 C26 C261 119.6(2)
C21 C26 C261 122.5(2)
O3 C31 C32 118.7(2)
O3 C31 C36 118.0(2)
C32 C31 C36 123.3(2)
C35 C36 C31 117.2(2)
C35 C36 C361 122.8(2)
C31 C36 C361 120.0(2)
C34 C35 C36 120.7(3)
C32 C321 C323 111.5(2)
C32 C321 C322 111.1(2)
C323 C321 C322 110.5(2)
C33 C32 C31 116.7(3)
C33 C32 C321 120.8(2)
C31 C32 C321 122.5(2)
C36 C361 C363 113.9(2)
C36 C361 C362 110.2(2)
C363 C361 C362 110.1(3)
C35 C34 C33 120.8(3)
C34 C33 C32 121.2(3)
O4 C41 C42 117.9(2)
O4 C41 C46 120.5(2)
C42 C41 C46 121.6(2)
C42 C421 C422 113.6(2)
C42 C421 C423 110.2(2)
C422 C421 C423 111.2(2)
C44 C43 C42 121.4(3)
C45 C46 C41 118.0(2)
C45 C46 C461 119.8(2)
C41 C46 C461 122.1(2)
C43 C42 C41 117.9(2)
C43 C42 C421 121.9(2)
C41 C42 C421 120.1(2)
C46 C461 C462 113.1(2)
C46 C461 C463 109.2(2)
C462 C461 C463 111.2(2)
C44 C45 C46 121.0(3)
C43 C44 C45 120.1(3)
C55 C54 C53 120.4(2)
C54 C53 C52 121.4(2)
C52 C521 C522 110.7(2)
C52 C521 C523 112.9(2)
C522 C521 C523 111.6(2)
C56 C561 C563 114.9(3)
C56 C561 C562 108.9(2)
C563 C561 C562 109.5(3)
C54 C55 C56 120.8(2)
O5 C51 C52 120.4(2)
O5 C51 C56 117.3(2)
C52 C51 C56 122.3(2)
C55 C56 C51 117.7(2)
C55 C56 C561 121.9(2)
C51 C56 C561 120.3(2)
C53 C52 C51 117.4(2)
C53 C52 C521 120.1(2)
C51 C52 C521 122.4(2)
O6 C61 C66 118.2(2)
O6 C61 C62 118.6(2)
C66 C61 C62 123.2(2)
C63 C62 C61 117.0(2)
C63 C62 C621 121.9(2)
C61 C62 C621 121.0(2)
C64 C63 C62 121.4(3)
C65 C66 C61 116.7(2)
C65 C66 C661 122.0(2)
C61 C66 C661 121.3(2)
C65 C64 C63 119.9(2)
C66 C661 C663 109.8(2)
C66 C661 C662 112.7(2)
C663 C661 C662 110.1(2)
C64 C65 C66 121.8(3)
C62 C621 C622 109.1(2)
C62 C621 C623 113.3(2)
C622 C621 C623 111.0(2)

loop_
_geom_bond_atom_site_label_1
_geom_bond_atom_site_label_2
_geom_bond_distance
Nb1 O3 1.8851(16)
Nb1 O2 1.9244(16)
Nb1 O1 1.9412(16)
Nb1 P2A 2.420(5)
Nb1 P3A 2.464(6)
Nb1 P2B 2.48(3)
Nb1 P2 2.5064(14)
Nb1 P3B 2.52(3)
Nb1 P1 2.6802(13)
Nb1 P1B 2.72(3)
Nb1 P4B 2.72(3)
Nb1 P3 2.7279(16)
Nb2 O6 1.8800(16)
Nb2 O5 1.9348(16)
Nb2 O4 1.9422(16)
Nb2 P4A 2.380(4)
Nb2 P1A 2.405(7)
Nb2 P4 2.5058(10)
Nb2 P4B 2.57(3)
Nb2 P1B 2.60(3)
Nb2 P3 2.6989(15)
Nb2 P1 2.7239(17)
Nb2 P2B 2.86(3)
Nb2 P2 2.9174(13)
P1 P4 2.234(2)
P1 P2 2.259(2)
P2 P3 2.230(2)
P3 P4 2.250(2)
P1A P2A 2.207(9)
P1A P4A 2.240(8)
P2A P3A 2.233(10)
P3A P4A 2.218(9)
P1B P2B 2.17(4)
P1B P4B 2.19(4)
P2B P3B 2.10(4)
P3B P4B 2.18(4)
O1 C11 1.367(3)
O2 C21 1.369(3)
O3 C31 1.370(3)
O4 C41 1.364(3)
O5 C51 1.369(3)
O6 C61 1.376(3)
C16 C15 1.392(4)
C16 C11 1.411(3)
C16 C161 1.508(4)
C11 C12 1.404(3)
C13 C14 1.379(4)
C13 C12 1.400(4)
C121 C12 1.519(3)
C121 C122 1.526(3)
C121 C123 1.533(4)
C14 C15 1.380(4)
C161 C162 1.515(4)
C161 C163 1.520(4)
C21 C22 1.405(3)
C21 C26 1.405(4)
C221 C22 1.520(3)
C221 C222 1.528(4)
C221 C223 1.532(4)
C261 C26 1.509(4)
C261 C263 1.527(4)
C261 C262 1.534(4)
C25 C24 1.378(4)
C25 C26 1.396(4)
C22 C23 1.395(3)
C23 C24 1.388(4)
C31 C32 1.397(4)
C31 C36 1.403(4)
C36 C35 1.397(4)
C36 C361 1.517(4)
C35 C34 1.374(4)
C321 C32 1.512(4)
C321 C323 1.533(4)
C321 C322 1.535(4)
C32 C33 1.395(4)
C361 C363 1.525(4)
C361 C362 1.536(4)
C34 C33 1.382(4)
C41 C42 1.403(3)
C41 C46 1.407(4)
C421 C42 1.512(4)
C421 C422 1.523(4)
C421 C423 1.528(4)
C43 C44 1.377(4)
C43 C42 1.394(4)
C46 C45 1.396(4)
C46 C461 1.518(4)
C461 C462 1.524(4)
C461 C463 1.531(4)
C45 C44 1.383(4)
C563 C561 1.512(4)
C562 C561 1.550(4)
C54 C55 1.380(4)
C54 C53 1.380(4)
C523 C521 1.526(4)
C522 C521 1.525(4)
C53 C52 1.390(4)
C521 C52 1.519(4)
C561 C56 1.511(4)
C55 C56 1.396(4)
C51 C52 1.401(4)
C51 C56 1.404(4)
C61 C66 1.397(4)
C61 C62 1.397(3)
C62 C63 1.395(4)
C62 C621 1.513(4)
C63 C64 1.379(4)
C66 C65 1.396(4)
C66 C661 1.511(4)
C662 C661 1.538(4)
C64 C65 1.375(4)
C622 C621 1.530(4)
C661 C663 1.535(4)
C623 C621 1.536(4)
